data_7113884
loop_
_publ_author_name
'Turner, Luke E.'
'Thorn, Matthew G.'
'Fanwick, Phillip E.'
'Rothwell, Ian P.'

_publ_section_title
;
 Facile resolution of constrained geometry indenyl-phenoxide
 ligationElectronic supplementary information (ESI) available: synthesis
 of compounds 1--8 and ORTEP views of4,5 and 6. See
 http://www.rsc.org/suppdata/cc/b2/b212724e/
;
_journal_issue 9
_journal_name_full 'Chemical Communications'
_journal_page_first 1034
_journal_paper_doi 10.1039/b212724e
_journal_year 2003
_chemical_formula_sum 'C51 H58 O3 Si2 Ti'
_chemical_formula_weight 823.10
_chemical_name_systematic ' ? '
_space_group_IT_number 4
_symmetry_cell_setting monoclinic
_symmetry_space_group_name_Hall 'P 2yb'
_symmetry_space_group_name_H-M 'P 1 21 1'
_atom_type_scat_source 'International Tables for Crystallography (Vol C)'
_audit_creation_date 6-02-03
_audit_creation_method from_MolEN_and_SHELXL
_audit_update_record ' ? '
_cell_angle_alpha 90.00
_cell_angle_beta 105.5417(14)
_cell_angle_gamma 90.00
_cell_formula_units_Z 2
_cell_length_a 12.0012(4)
_cell_length_b 13.6234(5)
_cell_length_c 16.3611(6)
_cell_measurement_reflns_used 20741
_cell_measurement_temperature 149
_cell_measurement_theta_max 27
_cell_measurement_theta_min 5
_cell_volume 2577.18(16)
_computing_cell_refinement DENZO/SCALEPACK_(Otwinowski,_1996)
_computing_data_collection Collect_(Nonius,_1998)
_computing_data_reduction DENZO/SCALEPACK_(Otwinowski,_1996)
_computing_molecular_graphics
; 
ORTEP (Johnson, 1976) 
PLUTON (Spek, 1991) 
;
_computing_publication_material CIF_VAX_MolEN_(Fair,_1990)
_computing_structure_refinement SHELX97_(Sheldrick,_1997)
_computing_structure_solution Direct_methods_(SIR97,_Altomare_et_al.,_1997)
_diffrn_ambient_temperature 149
_diffrn_measured_fraction_theta_max 0.9860
_diffrn_measurement_device_type Nonius_KappaCCD
_diffrn_measurement_method \w
_diffrn_radiation_type MO-K\a
_diffrn_radiation_wavelength 0.71073
_diffrn_reflns_av_R_equivalents 0.038
_diffrn_reflns_limit_h_max 15
_diffrn_reflns_limit_h_min -15
_diffrn_reflns_limit_k_max 17
_diffrn_reflns_limit_k_min -15
_diffrn_reflns_limit_l_max 21
_diffrn_reflns_limit_l_min -21
_diffrn_reflns_number 20741
_diffrn_reflns_theta_full 24.1
_diffrn_reflns_theta_max 27.46
_diffrn_reflns_theta_min 5.00
_exptl_absorpt_coefficient_mu 0.243
_exptl_absorpt_correction_T_max 0.9074
_exptl_absorpt_correction_T_min 0.5190
_exptl_absorpt_correction_type multi-scan_(Otwinowski_&_Minor,_
_exptl_crystal_colour orange
_exptl_crystal_density_diffrn 1.06
_exptl_crystal_description chunk
_exptl_crystal_F_000 876
_exptl_crystal_size_max 0.45
_exptl_crystal_size_mid 0.43
_exptl_crystal_size_min 0.40
_refine_diff_density_max 1.39
_refine_diff_density_min -0.34
_refine_ls_abs_structure_details 'Flack H. D. (1983), Acta Cryst. A39, 876-881'
_refine_ls_abs_structure_Flack -0.01(2)
_refine_ls_extinction_method none
_refine_ls_goodness_of_fit_ref 1.060
_refine_ls_hydrogen_treatment H_atoms_riding
_refine_ls_matrix_type full
_refine_ls_number_parameters 528
_refine_ls_number_reflns 10199
_refine_ls_number_restraints 1
_refine_ls_R_factor_gt 0.053
_refine_ls_shift/su_max 0.001
_refine_ls_structure_factor_coef Fsqd
_refine_ls_weighting_details '1/[\s^2^(Fo^2^)+(0.1045P)^2^+0.6708P] where P=(Fo^2^+2Fc^2^)/3  '
_refine_ls_weighting_scheme calc
_refine_ls_wR_factor_ref 0.148
_reflns_number_gt 9711
_reflns_number_total 10232
_reflns_threshold_expression >2.0\s(I)
_cod_data_source_file b212724e.txt
_cod_data_source_block LTDMI2
_cod_depositor_comments
;
The following automatic conversions were performed:

'_refine_ls_weighting_scheme' value 'calc ' changed to 'calc'
according to
/usr/data/users/saulius/automatic-downloads/retrospective/RSC/lib/dictionaries/cif_core.dic
dictionary named 'cif_core.dic' version 2.4.2 from 2011-04-26.

Automatic conversion script
Id: cif_fix_values 2281 2013-09-26 08:29:07Z andrius 
;
_cod_original_cell_volume 2577.2(3)
_cod_original_formula_sum 'C51 H58 O3 Si2 Ti1'
_cod_database_code 7113884
_reflns_friedl_coverage 0.8231

loop_
_symmetry_equiv_pos_as_xyz
'x, y, z'
'-x, y+1/2, -z'

loop_
_atom_site_label
_atom_site_type_symbol
_atom_site_fract_x
_atom_site_fract_y
_atom_site_fract_z
_atom_site_U_iso_or_equiv
_atom_site_adp_type
_atom_site_occupancy
_atom_site_symmetry_multiplicity
_atom_site_calc_flag
_atom_site_refinement_flags
Ti Ti 0.60674(4) 0.35079(4) 0.38623(3) 0.02315(13) Uani 1 1 d .
Si(2) Si 0.47721(7) 0.32716(6) 0.64164(6) 0.0310(2) Uani 1 1 d .
Si(3) Si 0.81921(8) 0.18186(7) 0.24215(5) 0.0302(2) Uani 1 1 d .
O(1) O 0.47760(17) 0.30051(16) 0.30699(13) 0.0279(4) Uani 1 1 d .
O(2) O 0.58246(17) 0.28714(16) 0.48069(12) 0.0268(4) Uani 1 1 d .
O(3) O 0.74912(17) 0.29968(16) 0.38148(12) 0.0270(4) Uani 1 1 d .
C(1) C 0.3855(2) 0.3521(2) 0.25795(16) 0.0255(5) Uani 1 1 d .
C(2) C 0.3953(2) 0.4543(2) 0.26434(18) 0.0260(6) Uani 1 1 d .
C(3) C 0.3111(3) 0.5149(3) 0.21345(19) 0.0301(6) Uani 1 1 d .
C(4) C 0.2157(2) 0.4742(2) 0.15673(18) 0.0288(6) Uani 1 1 d .
C(5) C 0.2054(2) 0.3722(2) 0.15470(17) 0.0284(6) Uani 1 1 d .
C(6) C 0.2874(2) 0.3077(2) 0.20422(17) 0.0263(6) Uani 1 1 d .
C(11) C 0.5078(2) 0.4881(2) 0.32240(18) 0.0261(6) Uani 1 1 d .
C(12) C 0.5367(3) 0.5034(2) 0.41096(19) 0.0281(6) Uani 1 1 d .
C(13) C 0.6601(3) 0.5093(2) 0.44130(19) 0.0270(6) Uani 1 1 d .
C(14) C 0.7051(3) 0.5100(2) 0.3688(2) 0.0289(6) Uani 1 1 d .
C(15) C 0.8183(3) 0.5254(3) 0.3606(2) 0.0370(7) Uani 1 1 d .
C(16) C 0.8332(3) 0.5277(3) 0.2809(3) 0.0418(8) Uani 1 1 d .
C(17) C 0.7405(3) 0.5117(3) 0.2078(2) 0.0429(8) Uani 1 1 d .
C(18) C 0.6315(3) 0.4930(3) 0.2137(2) 0.0353(7) Uani 1 1 d .
C(19) C 0.6119(3) 0.4951(2) 0.29572(19) 0.0274(6) Uani 1 1 d .
C(21) C 0.6643(2) 0.2869(2) 0.55707(18) 0.0254(6) Uani 1 1 d .
C(22) C 0.6303(3) 0.3233(2) 0.62911(18) 0.0279(6) Uani 1 1 d .
C(23) C 0.7181(3) 0.3398(3) 0.70173(19) 0.0321(6) Uani 1 1 d .
C(24) C 0.8361(3) 0.3214(2) 0.70652(18) 0.0301(6) Uani 1 1 d .
C(25) C 0.9258(3) 0.3453(3) 0.7809(2) 0.0395(7) Uani 1 1 d .
C(26) C 1.0376(3) 0.3231(3) 0.7873(2) 0.0407(8) Uani 1 1 d .
C(27) C 1.0671(3) 0.2756(3) 0.7185(2) 0.0368(7) Uani 1 1 d .
C(28) C 0.9830(3) 0.2517(2) 0.6462(2) 0.0296(6) Uani 1 1 d .
C(29) C 0.8646(2) 0.2745(2) 0.63764(18) 0.0262(6) Uani 1 1 d .
C(2A) C 0.7756(2) 0.2526(2) 0.56240(18) 0.0248(6) Uani 1 1 d .
C(31) C 0.7917(2) 0.2109(2) 0.41247(18) 0.0244(6) Uani 1 1 d .
C(32) C 0.8283(3) 0.1472(2) 0.35540(19) 0.0276(6) Uani 1 1 d .
C(33) C 0.8723(3) 0.0564(2) 0.3850(2) 0.0311(6) Uani 1 1 d .
C(34) C 0.8747(2) 0.0230(2) 0.46699(19) 0.0278(6) Uani 1 1 d .
C(35) C 0.9110(3) -0.0730(3) 0.4932(2) 0.0356(7) Uani 1 1 d .
C(36) C 0.9095(3) -0.1081(3) 0.5716(2) 0.0356(7) Uani 1 1 d .
C(37) C 0.8714(3) -0.0462(3) 0.6273(2) 0.0339(7) Uani 1 1 d .
C(38) C 0.8383(2) 0.0486(2) 0.60510(19) 0.0281(6) Uani 1 1 d .
C(39) C 0.8394(2) 0.0872(2) 0.52444(18) 0.0254(6) Uani 1 1 d .
C(3A) C 0.8012(2) 0.1856(2) 0.49740(17) 0.0249(6) Uani 1 1 d .
C(41) C 0.1213(3) 0.5380(3) 0.0992(2) 0.0352(7) Uani 1 1 d .
C(42) C 0.1712(4) 0.6339(4) 0.0762(3) 0.0578(11) Uani 1 1 d .
C(43) C 0.0655(4) 0.4855(3) 0.0152(2) 0.0531(10) Uani 1 1 d .
C(44) C 0.0287(4) 0.5617(4) 0.1439(3) 0.0580(12) Uani 1 1 d .
C(61) C 0.2699(3) 0.1963(2) 0.2001(2) 0.0318(7) Uani 1 1 d .
C(62) C 0.1591(3) 0.1658(3) 0.1363(2) 0.0410(8) Uani 1 1 d .
C(63) C 0.2651(4) 0.1594(3) 0.2883(2) 0.0445(9) Uani 1 1 d .
C(64) C 0.3715(3) 0.1458(3) 0.1755(3) 0.0465(9) Uani 1 1 d .
C(121) C 0.4543(3) 0.5113(3) 0.4643(2) 0.0346(7) Uani 1 1 d .
C(131) C 0.7309(3) 0.5260(3) 0.5307(2) 0.0367(7) Uani 1 1 d .
C(221) C 0.4801(3) 0.2441(3) 0.7336(3) 0.0464(9) Uani 1 1 d .
C(222) C 0.4395(4) 0.4525(3) 0.6733(3) 0.0460(9) Uani 1 1 d .
C(223) C 0.3686(3) 0.2772(3) 0.5486(3) 0.0437(8) Uani 1 1 d .
C(321) C 0.8675(4) 0.0752(3) 0.1902(2) 0.0484(9) Uani 1 1 d .
C(322) C 0.9132(3) 0.2888(3) 0.2352(2) 0.0398(8) Uani 1 1 d .
C(323) C 0.6671(3) 0.2070(4) 0.1812(2) 0.0527(11) Uani 1 1 d .
H(3) H 0.3192 0.5828 0.2177 0.036 Uiso 1 1 calc R
H(5) H 0.1398 0.3451 0.1180 0.034 Uiso 1 1 calc R
H(15) H 0.8806 0.5336 0.4082 0.044 Uiso 1 1 calc R
H(16) H 0.9065 0.5402 0.2744 0.050 Uiso 1 1 calc R
H(17) H 0.7544 0.5140 0.1546 0.052 Uiso 1 1 calc R
H(18) H 0.5718 0.4793 0.1656 0.042 Uiso 1 1 calc R
H(23) H 0.6993 0.3639 0.7495 0.039 Uiso 1 1 calc R
H(25) H 0.9069 0.3769 0.8258 0.047 Uiso 1 1 calc R
H(26) H 1.0947 0.3387 0.8364 0.049 Uiso 1 1 calc R
H(27) H 1.1440 0.2607 0.7225 0.044 Uiso 1 1 calc R
H(28) H 1.0037 0.2201 0.6020 0.036 Uiso 1 1 calc R
H(33) H 0.9012 0.0159 0.3497 0.037 Uiso 1 1 calc R
H(35) H 0.9367 -0.1137 0.4564 0.043 Uiso 1 1 calc R
H(36) H 0.9333 -0.1719 0.5876 0.043 Uiso 1 1 calc R
H(37) H 0.8685 -0.0698 0.6800 0.041 Uiso 1 1 calc R
H(38) H 0.8148 0.0885 0.6435 0.034 Uiso 1 1 calc R
H(12A) H 0.4372 0.5791 0.4710 0.052 Uiso 1 1 calc R
H(12B) H 0.4884 0.4828 0.5189 0.052 Uiso 1 1 calc R
H(12C) H 0.3842 0.4770 0.4373 0.052 Uiso 1 1 calc R
H(13A) H 0.7614 0.5915 0.5360 0.055 Uiso 1 1 calc R
H(13B) H 0.7935 0.4798 0.5445 0.055 Uiso 1 1 calc R
H(13C) H 0.6831 0.5175 0.5687 0.055 Uiso 1 1 calc R
H(22A) H 0.4028 0.2352 0.7386 0.070 Uiso 1 1 calc R
H(22B) H 0.5272 0.2728 0.7848 0.070 Uiso 1 1 calc R
H(22C) H 0.5117 0.1816 0.7245 0.070 Uiso 1 1 calc R
H(22D) H 0.4155 0.4932 0.6238 0.069 Uiso 1 1 calc R
H(22E) H 0.5060 0.4811 0.7122 0.069 Uiso 1 1 calc R
H(22F) H 0.3777 0.4474 0.7001 0.069 Uiso 1 1 calc R
H(22G) H 0.3952 0.2154 0.5327 0.066 Uiso 1 1 calc R
H(22H) H 0.3576 0.3224 0.5021 0.066 Uiso 1 1 calc R
H(22I) H 0.2966 0.2678 0.5626 0.066 Uiso 1 1 calc R
H(32A) H 0.8605 0.0904 0.1317 0.073 Uiso 1 1 calc R
H(32B) H 0.8202 0.0193 0.1935 0.073 Uiso 1 1 calc R
H(32C) H 0.9468 0.0607 0.2183 0.073 Uiso 1 1 calc R
H(32D) H 0.9917 0.2742 0.2653 0.060 Uiso 1 1 calc R
H(32E) H 0.8874 0.3454 0.2599 0.060 Uiso 1 1 calc R
H(32F) H 0.9089 0.3019 0.1768 0.060 Uiso 1 1 calc R
H(32G) H 0.6366 0.2597 0.2077 0.079 Uiso 1 1 calc R
H(32H) H 0.6211 0.1491 0.1803 0.079 Uiso 1 1 calc R
H(32I) H 0.6651 0.2252 0.1241 0.079 Uiso 1 1 calc R
H(42A) H 0.1130 0.6679 0.0339 0.087 Uiso 1 1 calc R
H(42B) H 0.2361 0.6199 0.0543 0.087 Uiso 1 1 calc R
H(42C) H 0.1957 0.6743 0.1259 0.087 Uiso 1 1 calc R
H(43A) H 0.0246 0.4285 0.0261 0.080 Uiso 1 1 calc R
H(43B) H 0.1245 0.4660 -0.0111 0.080 Uiso 1 1 calc R
H(43C) H 0.0124 0.5293 -0.0219 0.080 Uiso 1 1 calc R
H(44A) H -0.0336 0.5963 0.1057 0.087 Uiso 1 1 calc R
H(44B) H 0.0612 0.6020 0.1926 0.087 Uiso 1 1 calc R
H(44C) H -0.0001 0.5019 0.1616 0.087 Uiso 1 1 calc R
H(62A) H 0.0945 0.1961 0.1504 0.062 Uiso 1 1 calc R
H(62B) H 0.1513 0.0957 0.1373 0.062 Uiso 1 1 calc R
H(62C) H 0.1614 0.1862 0.0806 0.062 Uiso 1 1 calc R
H(63A) H 0.2040 0.1926 0.3049 0.067 Uiso 1 1 calc R
H(63B) H 0.3375 0.1727 0.3290 0.067 Uiso 1 1 calc R
H(63C) H 0.2507 0.0900 0.2859 0.067 Uiso 1 1 calc R
H(64A) H 0.3550 0.0771 0.1660 0.070 Uiso 1 1 calc R
H(64B) H 0.4410 0.1538 0.2205 0.070 Uiso 1 1 calc R
H(64C) H 0.3816 0.1750 0.1245 0.070 Uiso 1 1 calc R

loop_
_atom_site_aniso_label
_atom_site_aniso_U_11
_atom_site_aniso_U_22
_atom_site_aniso_U_33
_atom_site_aniso_U_12
_atom_site_aniso_U_13
_atom_site_aniso_U_23
Ti 0.0197(2) 0.0231(3) 0.0242(2) 0.00309(19) 0.00167(17) -0.00121(19)
Si(2) 0.0291(4) 0.0274(5) 0.0395(4) 0.0028(3) 0.0145(3) -0.0026(3)
Si(3) 0.0312(4) 0.0350(5) 0.0245(4) 0.0005(3) 0.0078(3) -0.0030(3)
O(1) 0.0245(10) 0.0256(11) 0.0289(10) 0.0027(8) -0.0010(8) 0.0016(8)
O(2) 0.0232(10) 0.0293(11) 0.0261(10) 0.0060(8) 0.0031(8) -0.0010(8)
O(3) 0.0248(10) 0.0286(11) 0.0263(10) 0.0046(8) 0.0049(8) 0.0019(8)
C(1) 0.0225(12) 0.0291(15) 0.0229(12) 0.0045(12) 0.0025(10) 0.0049(12)
C(2) 0.0206(13) 0.0282(16) 0.0270(13) 0.0006(11) 0.0025(11) 0.0021(11)
C(3) 0.0234(14) 0.0338(17) 0.0312(15) 0.0031(12) 0.0039(12) 0.0087(13)
C(4) 0.0219(14) 0.0353(17) 0.0267(14) 0.0023(11) 0.0021(11) 0.0082(12)
C(5) 0.0233(13) 0.0361(18) 0.0227(13) -0.0029(11) 0.0007(10) 0.0029(12)
C(6) 0.0223(13) 0.0304(16) 0.0253(13) -0.0001(11) 0.0049(11) 0.0017(11)
C(11) 0.0201(13) 0.0258(15) 0.0289(14) 0.0032(11) 0.0008(11) 0.0040(11)
C(12) 0.0255(14) 0.0220(15) 0.0341(15) 0.0029(11) 0.0035(12) -0.0001(12)
C(13) 0.0279(14) 0.0189(14) 0.0314(14) 0.0023(11) 0.0029(12) -0.0019(11)
C(14) 0.0244(14) 0.0219(15) 0.0375(16) 0.0004(11) 0.0035(12) -0.0020(12)
C(15) 0.0237(15) 0.0273(17) 0.057(2) -0.0011(12) 0.0059(14) -0.0016(15)
C(16) 0.0301(17) 0.0359(19) 0.064(2) -0.0015(14) 0.0210(16) -0.0012(17)
C(17) 0.047(2) 0.042(2) 0.0450(19) 0.0013(16) 0.0211(16) 0.0003(16)
C(18) 0.0357(17) 0.0338(18) 0.0363(16) 0.0028(13) 0.0097(14) 0.0011(13)
C(19) 0.0256(14) 0.0220(15) 0.0332(15) 0.0023(11) 0.0056(12) 0.0011(11)
C(21) 0.0249(13) 0.0230(14) 0.0271(13) 0.0007(11) 0.0049(11) -0.0018(11)
C(22) 0.0304(14) 0.0230(15) 0.0316(14) 0.0007(11) 0.0107(12) -0.0028(11)
C(23) 0.0370(15) 0.0308(17) 0.0300(14) -0.0002(13) 0.0117(12) -0.0090(13)
C(24) 0.0306(15) 0.0293(16) 0.0281(14) -0.0035(12) 0.0038(12) -0.0028(12)
C(25) 0.0460(18) 0.0380(19) 0.0295(14) -0.0074(16) 0.0015(13) -0.0078(14)
C(26) 0.0367(17) 0.041(2) 0.0354(16) -0.0125(14) -0.0062(13) -0.0009(14)
C(27) 0.0232(14) 0.0342(18) 0.0462(18) -0.0052(13) -0.0022(13) 0.0022(14)
C(28) 0.0264(15) 0.0276(16) 0.0312(15) -0.0004(11) 0.0015(12) 0.0033(12)
C(29) 0.0252(14) 0.0239(15) 0.0275(14) -0.0014(11) 0.0035(11) -0.0003(11)
C(2A) 0.0256(14) 0.0225(14) 0.0255(13) 0.0027(11) 0.0052(11) 0.0005(11)
C(31) 0.0175(12) 0.0264(15) 0.0277(13) 0.0010(10) 0.0035(10) -0.0024(11)
C(32) 0.0270(15) 0.0270(16) 0.0281(14) 0.0011(12) 0.0063(12) -0.0021(11)
C(33) 0.0317(16) 0.0287(16) 0.0335(15) 0.0022(12) 0.0100(13) -0.0059(12)
C(34) 0.0254(14) 0.0259(15) 0.0316(14) 0.0027(11) 0.0064(11) -0.0028(12)
C(35) 0.0354(17) 0.0285(17) 0.0408(17) 0.0069(13) 0.0066(14) -0.0073(13)
C(36) 0.0399(18) 0.0261(16) 0.0364(16) 0.0054(13) 0.0024(13) 0.0046(13)
C(37) 0.0364(17) 0.0295(17) 0.0330(15) 0.0008(13) 0.0047(13) 0.0035(13)
C(38) 0.0251(14) 0.0260(16) 0.0333(15) -0.0002(11) 0.0079(12) -0.0006(12)
C(39) 0.0203(13) 0.0263(15) 0.0271(14) 0.0027(10) 0.0023(11) -0.0018(11)
C(3A) 0.0198(13) 0.0264(15) 0.0276(13) 0.0024(11) 0.0045(10) -0.0013(12)
C(41) 0.0267(15) 0.042(2) 0.0328(15) 0.0053(13) 0.0011(12) 0.0109(14)
C(42) 0.050(2) 0.053(3) 0.060(3) -0.0025(19) -0.0039(19) 0.028(2)
C(43) 0.050(2) 0.057(3) 0.039(2) 0.0048(19) -0.0122(16) 0.0088(17)
C(44) 0.047(2) 0.080(3) 0.047(2) 0.029(2) 0.0122(18) 0.020(2)
C(61) 0.0274(15) 0.0302(17) 0.0342(15) -0.0008(12) 0.0023(12) -0.0041(13)
C(62) 0.0362(18) 0.037(2) 0.0421(18) -0.0030(14) -0.0031(14) -0.0059(15)
C(63) 0.053(2) 0.035(2) 0.0384(18) -0.0148(16) -0.0011(15) 0.0087(14)
C(64) 0.0373(18) 0.037(2) 0.060(2) -0.0002(15) 0.0037(17) -0.0160(17)
C(121) 0.0356(17) 0.0308(17) 0.0380(16) 0.0082(13) 0.0111(13) 0.0002(13)
C(131) 0.0403(18) 0.0284(17) 0.0340(16) 0.0009(14) -0.0027(13) -0.0004(13)
C(221) 0.045(2) 0.043(2) 0.057(2) 0.0035(16) 0.0248(18) 0.0081(17)
C(222) 0.050(2) 0.039(2) 0.056(2) 0.0094(16) 0.0265(18) -0.0060(17)
C(223) 0.0296(17) 0.040(2) 0.060(2) -0.0014(14) 0.0097(16) -0.0044(17)
C(321) 0.070(3) 0.042(2) 0.0388(18) 0.0013(19) 0.0251(19) -0.0065(16)
C(322) 0.0423(19) 0.041(2) 0.0394(17) -0.0020(15) 0.0167(15) -0.0029(15)
C(323) 0.0375(19) 0.080(3) 0.0359(18) 0.0033(19) 0.0021(15) 0.0014(19)

loop_
_geom_angle_atom_site_label_1
_geom_angle_atom_site_label_2
_geom_angle_atom_site_label_3
_geom_angle
O(2) Ti O(1) 96.91(9)
O(2) Ti O(3) 102.09(9)
O(1) Ti O(3) 115.72(9)
O(2) Ti C(11) 125.21(10)
O(1) Ti C(11) 75.65(10)
O(3) Ti C(11) 130.47(10)
O(2) Ti C(12) 97.35(10)
O(1) Ti C(12) 100.26(10)
O(3) Ti C(12) 136.12(10)
C(11) Ti C(12) 35.53(11)
O(2) Ti C(13) 101.29(10)
O(1) Ti C(13) 133.73(10)
O(3) Ti C(13) 101.51(10)
C(11) Ti C(13) 59.07(11)
C(12) Ti C(13) 35.63(10)
O(2) Ti C(19) 154.45(10)
O(1) Ti C(19) 91.45(10)
O(3) Ti C(19) 95.83(9)
C(11) Ti C(19) 34.67(10)
C(12) Ti C(19) 57.31(10)
C(13) Ti C(19) 56.88(10)
O(2) Ti C(14) 132.58(10)
O(1) Ti C(14) 124.36(10)
O(3) Ti C(14) 81.64(10)
C(11) Ti C(14) 56.76(10)
C(12) Ti C(14) 56.71(10)
C(13) Ti C(14) 33.85(10)
C(19) Ti C(14) 32.91(10)
C(223) Si(2) C(222) 113.21(19)
C(223) Si(2) C(221) 107.2(2)
C(222) Si(2) C(221) 106.37(19)
C(223) Si(2) C(22) 112.89(15)
C(222) Si(2) C(22) 111.51(16)
C(221) Si(2) C(22) 105.01(15)
C(321) Si(3) C(323) 106.3(2)
C(321) Si(3) C(322) 108.42(18)
C(323) Si(3) C(322) 110.2(2)
C(321) Si(3) C(32) 108.14(16)
C(323) Si(3) C(32) 111.26(16)
C(322) Si(3) C(32) 112.26(15)
C(1) O(1) Ti 127.4(2)
C(21) O(2) Ti 121.73(18)
C(31) O(3) Ti 125.03(17)
O(1) C(1) C(2) 115.3(3)
O(1) C(1) C(6) 123.6(3)
C(2) C(1) C(6) 121.0(3)
C(3) C(2) C(1) 120.8(3)
C(3) C(2) C(11) 125.6(3)
C(1) C(2) C(11) 113.3(2)
C(4) C(3) C(2) 120.0(3)
C(3) C(4) C(5) 117.9(3)
C(3) C(4) C(41) 121.8(3)
C(5) C(4) C(41) 120.2(3)
C(4) C(5) C(6) 124.5(3)
C(5) C(6) C(1) 115.6(3)
C(5) C(6) C(61) 121.9(3)
C(1) C(6) C(61) 122.5(3)
C(12) C(11) C(19) 107.9(3)
C(12) C(11) C(2) 128.8(3)
C(19) C(11) C(2) 122.5(3)
C(12) C(11) Ti 72.57(17)
C(19) C(11) Ti 78.88(17)
C(2) C(11) Ti 107.7(2)
C(11) C(12) C(13) 108.1(3)
C(11) C(12) C(121) 126.4(3)
C(13) C(12) C(121) 125.5(3)
C(11) C(12) Ti 71.90(17)
C(13) C(12) Ti 73.80(16)
C(121) C(12) Ti 119.7(2)
C(14) C(13) C(12) 107.4(3)
C(14) C(13) C(131) 124.5(3)
C(12) C(13) C(131) 127.6(3)
C(14) C(13) Ti 79.26(18)
C(12) C(13) Ti 70.57(17)
C(131) C(13) Ti 122.4(2)
C(19) C(14) C(15) 120.2(3)
C(19) C(14) C(13) 108.1(3)
C(15) C(14) C(13) 131.7(3)
C(19) C(14) Ti 71.62(17)
C(15) C(14) Ti 128.9(2)
C(13) C(14) Ti 66.89(17)
C(16) C(15) C(14) 117.9(3)
C(15) C(16) C(17) 122.0(3)
C(18) C(17) C(16) 121.5(3)
C(17) C(18) C(19) 117.8(3)
C(14) C(19) C(18) 120.4(3)
C(14) C(19) C(11) 108.0(3)
C(18) C(19) C(11) 131.6(3)
C(14) C(19) Ti 75.47(18)
C(18) C(19) Ti 125.8(2)
C(11) C(19) Ti 66.45(16)
O(2) C(21) C(2A) 120.0(2)
O(2) C(21) C(22) 117.2(2)
C(2A) C(21) C(22) 122.9(3)
C(23) C(22) C(21) 116.3(3)
C(23) C(22) Si(2) 116.1(2)
C(21) C(22) Si(2) 126.4(2)
C(22) C(23) C(24) 122.7(3)
C(29) C(24) C(23) 119.1(3)
C(29) C(24) C(25) 119.5(3)
C(23) C(24) C(25) 121.3(3)
C(26) C(25) C(24) 121.4(3)
C(25) C(26) C(27) 119.5(3)
C(28) C(27) C(26) 120.5(3)
C(27) C(28) C(29) 121.1(3)
C(24) C(29) C(28) 117.9(3)
C(24) C(29) C(2A) 119.7(3)
C(28) C(29) C(2A) 122.4(3)
C(21) C(2A) C(29) 117.8(3)
C(21) C(2A) C(3A) 122.4(3)
C(29) C(2A) C(3A) 119.5(2)
O(3) C(31) C(3A) 120.7(2)
O(3) C(31) C(32) 116.6(2)
C(3A) C(31) C(32) 122.7(3)
C(33) C(32) C(31) 118.1(3)
C(33) C(32) Si(3) 119.0(2)
C(31) C(32) Si(3) 122.9(2)
C(32) C(33) C(34) 122.1(3)
C(35) C(34) C(33) 121.0(3)
C(35) C(34) C(39) 119.3(3)
C(33) C(34) C(39) 119.7(3)
C(36) C(35) C(34) 121.8(3)
C(35) C(36) C(37) 118.9(3)
C(38) C(37) C(36) 121.1(3)
C(37) C(38) C(39) 121.2(3)
C(38) C(39) C(34) 117.6(3)
C(38) C(39) C(3A) 122.9(3)
C(34) C(39) C(3A) 119.4(3)
C(31) C(3A) C(39) 117.6(3)
C(31) C(3A) C(2A) 125.1(3)
C(39) C(3A) C(2A) 117.2(2)
C(44) C(41) C(42) 108.8(4)
C(44) C(41) C(43) 109.2(3)
C(42) C(41) C(43) 106.5(3)
C(44) C(41) C(4) 109.9(3)
C(42) C(41) C(4) 111.2(3)
C(43) C(41) C(4) 111.1(3)
C(62) C(61) C(6) 112.8(3)
C(62) C(61) C(63) 108.1(3)
C(6) C(61) C(63) 108.7(3)
C(62) C(61) C(64) 107.8(3)
C(6) C(61) C(64) 110.1(3)
C(63) C(61) C(64) 109.2(3)

loop_
_geom_bond_atom_site_label_1
_geom_bond_atom_site_label_2
_geom_bond_distance
Ti O(2) 1.862(2)
Ti O(1) 1.864(2)
Ti O(3) 1.866(2)
Ti C(11) 2.310(3)
Ti C(12) 2.318(3)
Ti C(13) 2.361(3)
Ti C(19) 2.472(3)
Ti C(14) 2.522(3)
Si(2) C(223) 1.849(4)
Si(2) C(222) 1.875(4)
Si(2) C(221) 1.876(4)
Si(2) C(22) 1.903(3)
Si(3) C(321) 1.853(4)
Si(3) C(323) 1.863(4)
Si(3) C(322) 1.865(4)
Si(3) C(32) 1.887(3)
O(1) C(1) 1.373(3)
O(2) C(21) 1.367(4)
O(3) C(31) 1.357(4)
C(1) C(2) 1.399(5)
C(1) C(6) 1.404(4)
C(2) C(3) 1.395(4)
C(2) C(11) 1.500(4)
C(3) C(4) 1.382(4)
C(4) C(5) 1.395(5)
C(4) C(41) 1.534(4)
C(5) C(6) 1.403(4)
C(6) C(61) 1.531(5)
C(11) C(12) 1.412(4)
C(11) C(19) 1.433(4)
C(12) C(13) 1.432(4)
C(12) C(121) 1.487(4)
C(13) C(14) 1.430(4)
C(13) C(131) 1.499(4)
C(14) C(19) 1.415(4)
C(14) C(15) 1.416(4)
C(15) C(16) 1.363(5)
C(16) C(17) 1.415(6)
C(17) C(18) 1.361(5)
C(18) C(19) 1.424(4)
C(21) C(2A) 1.395(4)
C(21) C(22) 1.435(4)
C(22) C(23) 1.379(4)
C(23) C(24) 1.419(4)
C(24) C(29) 1.415(4)
C(24) C(25) 1.430(4)
C(25) C(26) 1.351(5)
C(26) C(27) 1.424(5)
C(27) C(28) 1.373(5)
C(28) C(29) 1.424(4)
C(29) C(2A) 1.428(4)
C(2A) C(3A) 1.495(4)
C(31) C(3A) 1.406(4)
C(31) C(32) 1.428(4)
C(32) C(33) 1.380(4)
C(33) C(34) 1.410(4)
C(34) C(35) 1.409(5)
C(34) C(39) 1.428(4)
C(35) C(36) 1.375(5)
C(36) C(37) 1.405(5)
C(37) C(38) 1.371(5)
C(38) C(39) 1.424(4)
C(39) C(3A) 1.448(4)
C(41) C(44) 1.520(5)
C(41) C(42) 1.526(6)
C(41) C(43) 1.534(5)
C(61) C(62) 1.512(4)
C(61) C(63) 1.544(5)
C(61) C(64) 1.546(5)
